data_4121483
loop_
_publ_author_name
'P\'erez-Temprano, M\'onica H'
'Racowski, Joy M.'
'Kampf, Jeff W.'
'Sanford, Melanie S.'

_publ_section_title
;
 Competition between sp(3)-C-N vs sp(3)-C-F Reductive Elimination from
 Pd(IV) Complexes.
;
_journal_issue 11
_journal_name_full 'Journal of the American Chemical Society'
_journal_page_first 4097
_journal_page_last 4100
_journal_paper_doi 10.1021/ja411433f
_journal_volume 136
_journal_year 2014
_chemical_formula_moiety 'C27 H28 F N3 O2 Pd S, C H2 Cl2'
_chemical_formula_sum 'C28 H30 Cl2 F N3 O2 Pd S'
_chemical_formula_weight 668.91
_chemical_name_systematic
; 
 ? 
;
_space_group_IT_number 2
_symmetry_cell_setting triclinic
_symmetry_space_group_name_Hall '-P 1'
_symmetry_space_group_name_H-M 'P -1'
_atom_sites_solution_hydrogens geom
_atom_sites_solution_primary direct
_atom_sites_solution_secondary difmap
_audit_creation_method SHELXL-97
_cell_angle_alpha 113.119(8)
_cell_angle_beta 90.846(6)
_cell_angle_gamma 107.260(7)
_cell_formula_units_Z 2
_cell_length_a 8.7508(2)
_cell_length_b 13.0966(2)
_cell_length_c 13.8038(10)
_cell_measurement_reflns_used 19744
_cell_measurement_temperature 85(2)
_cell_measurement_theta_max 68.30
_cell_measurement_theta_min 3.50
_cell_volume 1373.82(16)
_computing_cell_refinement 'CrystalClear-SM Expert 2.0 r12'
_computing_data_collection 'CrystalClear-SM Expert 2.0 r12 (Rigaku, 2011)'
_computing_data_reduction 'CrystalClear-SM Expert 2.0 r12'
_computing_molecular_graphics 'Bruker SHELXTL'
_computing_publication_material 'Bruker SHELXTL'
_computing_structure_refinement 'SHELXL-97 (Sheldrick, 1997)'
_computing_structure_solution 'SHELXS-97 (Sheldrick, 1990)'
_diffrn_ambient_temperature 85(2)
_diffrn_detector_area_resol_mean 29.257
_diffrn_measured_fraction_theta_full 0.983
_diffrn_measured_fraction_theta_max 0.983
_diffrn_measurement_device_type 'Rigaku Saturn944+ CCD'
_diffrn_measurement_method \w
_diffrn_radiation_monochromator confocal
_diffrn_radiation_source 'micro-focus rotating anode'
_diffrn_radiation_type CuK\a
_diffrn_radiation_wavelength 1.54178
_diffrn_reflns_av_R_equivalents 0.0600
_diffrn_reflns_av_sigmaI/netI 0.0351
_diffrn_reflns_limit_h_max 10
_diffrn_reflns_limit_h_min -10
_diffrn_reflns_limit_k_max 15
_diffrn_reflns_limit_k_min -15
_diffrn_reflns_limit_l_max 16
_diffrn_reflns_limit_l_min -16
_diffrn_reflns_number 34512
_diffrn_reflns_theta_full 68.24
_diffrn_reflns_theta_max 68.24
_diffrn_reflns_theta_min 3.52
_exptl_absorpt_coefficient_mu 8.271
_exptl_absorpt_correction_T_max 0.8520
_exptl_absorpt_correction_T_min 0.3025
_exptl_absorpt_correction_type multi-scan
_exptl_absorpt_process_details
;
    Higashi, T. (1995). Program for Absorption Correction.
    Rigaku Corporation, Tokyo, Japan.
;
_exptl_crystal_colour yellow
_exptl_crystal_density_diffrn 1.617
_exptl_crystal_density_method 'not measured'
_exptl_crystal_description plate
_exptl_crystal_F_000 680
_exptl_crystal_size_max 0.19
_exptl_crystal_size_mid 0.07
_exptl_crystal_size_min 0.02
_refine_diff_density_max 0.935
_refine_diff_density_min -1.117
_refine_diff_density_rms 0.088
_refine_ls_extinction_method none
_refine_ls_goodness_of_fit_ref 1.074
_refine_ls_hydrogen_treatment mixed
_refine_ls_matrix_type full
_refine_ls_number_parameters 360
_refine_ls_number_reflns 4941
_refine_ls_number_restraints 0
_refine_ls_restrained_S_all 1.074
_refine_ls_R_factor_all 0.0307
_refine_ls_R_factor_gt 0.0303
_refine_ls_shift/su_max 0.001
_refine_ls_shift/su_mean 0.000
_refine_ls_structure_factor_coef Fsqd
_refine_ls_weighting_details 'calc w=1/[\s^2^(Fo^2^)+(0.0462P)^2^+1.1714P] where P=(Fo^2^+2Fc^2^)/3'
_refine_ls_weighting_scheme calc
_refine_ls_wR_factor_gt 0.0797
_refine_ls_wR_factor_ref 0.0801
_reflns_number_gt 4841
_reflns_number_total 4941
_reflns_threshold_expression >2sigma(I)
_cod_data_source_file ja411433f_si_001.cif
_cod_data_source_block 5
_cod_database_code 4121483

loop_
_symmetry_equiv_pos_as_xyz
'x, y, z'
'-x, -y, -z'

loop_
_atom_site_label
_atom_site_type_symbol
_atom_site_fract_x
_atom_site_fract_y
_atom_site_fract_z
_atom_site_U_iso_or_equiv
_atom_site_adp_type
_atom_site_occupancy
_atom_site_symmetry_multiplicity
_atom_site_calc_flag
_atom_site_refinement_flags
_atom_site_disorder_assembly
_atom_site_disorder_group
Pd1 Pd 0.732014(18) 0.157937(15) 0.240701(13) 0.01627(8) Uani 1 1 d . . .
Cl1 Cl 0.10274(9) 0.23384(6) 0.82626(6) 0.03231(16) Uani 1 1 d . . .
Cl2 Cl 0.31076(8) 0.47469(7) 0.95339(6) 0.03483(17) Uani 1 1 d . . .
S1 S 1.00115(7) 0.34382(6) 0.18145(5) 0.01951(14) Uani 1 1 d . . .
N1 N 0.5432(2) 0.1593(2) 0.14262(17) 0.0186(4) Uani 1 1 d . . .
N2 N 0.5675(3) -0.0055(2) 0.20363(17) 0.0192(4) Uani 1 1 d . . .
N3 N 0.8905(3) 0.3187(2) 0.2630(2) 0.0219(5) Uani 1 1 d . . .
H3A H 0.909(5) 0.373(4) 0.317(3) 0.036(11) Uiso 1 1 d . . .
O1 O 0.9768(2) 0.43380(19) 0.15227(17) 0.0304(5) Uani 1 1 d . . .
O2 O 0.9826(2) 0.23315(18) 0.09216(14) 0.0252(4) Uani 1 1 d . . .
C1 C 0.5387(3) 0.2479(2) 0.1182(2) 0.0205(5) Uani 1 1 d . . .
H1B H 0.6296 0.3179 0.1438 0.025 Uiso 1 1 calc R . .
C2 C 0.4063(3) 0.2410(3) 0.0570(2) 0.0228(5) Uani 1 1 d . . .
H2B H 0.4060 0.3054 0.0414 0.027 Uiso 1 1 calc R . .
C3 C 0.2741(3) 0.1387(3) 0.0188(2) 0.0235(6) Uani 1 1 d . . .
H3B H 0.1820 0.1319 -0.0236 0.028 Uiso 1 1 calc R . .
C4 C 0.2779(3) 0.0462(2) 0.0433(2) 0.0211(5) Uani 1 1 d . . .
H4A H 0.1890 -0.0251 0.0173 0.025 Uiso 1 1 calc R . .
C5 C 0.4142(3) 0.0596(2) 0.10639(19) 0.0180(5) Uani 1 1 d . . .
C6 C 0.4294(3) -0.0330(2) 0.13799(19) 0.0180(5) Uani 1 1 d . . .
C7 C 0.3108(3) -0.1433(2) 0.1038(2) 0.0210(5) Uani 1 1 d . . .
H7A H 0.2153 -0.1621 0.0578 0.025 Uiso 1 1 calc R . .
C8 C 0.3331(3) -0.2252(2) 0.1373(2) 0.0236(5) Uani 1 1 d . . .
H8A H 0.2528 -0.3003 0.1150 0.028 Uiso 1 1 calc R . .
C9 C 0.4737(3) -0.1966(3) 0.2036(2) 0.0251(6) Uani 1 1 d . . .
H9A H 0.4915 -0.2516 0.2274 0.030 Uiso 1 1 calc R . .
C10 C 0.5875(3) -0.0865(2) 0.2344(2) 0.0225(5) Uani 1 1 d . . .
H10A H 0.6844 -0.0672 0.2794 0.027 Uiso 1 1 calc R . .
C11 C 0.8942(3) 0.1383(2) 0.3294(2) 0.0183(5) Uani 1 1 d . . .
C12 C 0.9997(3) 0.0857(2) 0.2704(2) 0.0233(5) Uani 1 1 d . . .
H12A H 0.9909 0.0666 0.1962 0.028 Uiso 1 1 calc R . .
C13 C 1.1175(3) 0.0604(2) 0.3172(2) 0.0258(6) Uani 1 1 d . . .
H13A H 1.1873 0.0239 0.2753 0.031 Uiso 1 1 calc R . .
C14 C 1.1317(3) 0.0888(3) 0.4253(2) 0.0270(6) Uani 1 1 d . . .
H14A H 1.2122 0.0729 0.4585 0.032 Uiso 1 1 calc R . .
C15 C 1.0270(3) 0.1412(3) 0.4851(2) 0.0244(6) Uani 1 1 d . . .
H15A H 1.0365 0.1590 0.5590 0.029 Uiso 1 1 calc R . .
C16 C 0.9082(3) 0.1687(2) 0.4404(2) 0.0183(5) Uani 1 1 d . A .
C17 C 0.7970(3) 0.2262(2) 0.5124(2) 0.0210(5) Uani 1 1 d . . .
C18 C 0.8516(3) 0.2633(3) 0.6316(2) 0.0277(6) Uani 1 1 d . A .
H18A H 0.9630 0.3179 0.6525 0.042 Uiso 1 1 calc R . .
H18B H 0.8464 0.1936 0.6437 0.042 Uiso 1 1 calc R . .
H18C H 0.7801 0.3021 0.6742 0.042 Uiso 1 1 calc R . .
C19 C 0.6253(3) 0.1376(3) 0.4836(2) 0.0315(6) Uani 0.554(6) 1 d P A 1
H19A H 0.5556 0.1727 0.5315 0.047 Uiso 0.554(6) 1 calc PR A 1
H19B H 0.6279 0.0667 0.4911 0.047 Uiso 0.554(6) 1 calc PR A 1
H19C H 0.5826 0.1168 0.4099 0.047 Uiso 0.554(6) 1 calc PR A 1
C19A C 0.6253(3) 0.1376(3) 0.4836(2) 0.0315(6) Uani 0.446(6) 1 d P A 2
H19D H 0.5811 0.1208 0.4105 0.038 Uiso 0.446(6) 1 calc PR A 2
H19E H 0.6310 0.0632 0.4834 0.038 Uiso 0.446(6) 1 calc PR A 2
F1 F 0.9363(4) 0.4189(3) 0.5176(3) 0.0360(10) Uani 0.554(6) 1 d P A 1
C20 C 0.7884(4) 0.3343(3) 0.4996(2) 0.0269(6) Uani 0.554(6) 1 d P A 1
H20A H 0.7357 0.3098 0.4264 0.032 Uiso 0.554(6) 1 calc PR A 1
H20B H 0.7193 0.3693 0.5496 0.032 Uiso 0.554(6) 1 calc PR A 1
F1A F 0.5226(5) 0.1741(4) 0.5502(3) 0.0395(13) Uani 0.446(6) 1 d P A 2
C20A C 0.7884(4) 0.3343(3) 0.4996(2) 0.0269(6) Uani 0.446(6) 1 d P A 2
H20C H 0.8971 0.3924 0.5176 0.040 Uiso 0.446(6) 1 calc PR A 2
H20D H 0.7176 0.3683 0.5472 0.040 Uiso 0.446(6) 1 calc PR A 2
H20E H 0.7449 0.3121 0.4257 0.040 Uiso 0.446(6) 1 calc PR A 2
C21 C 1.2060(3) 0.4040(2) 0.2453(2) 0.0194(5) Uani 1 1 d . . .
C22 C 1.3152(3) 0.4917(2) 0.2240(2) 0.0218(5) Uani 1 1 d . . .
H22A H 1.2800 0.5208 0.1778 0.026 Uiso 1 1 calc R . .
C23 C 1.4756(3) 0.5363(2) 0.2709(2) 0.0245(6) Uani 1 1 d . . .
H23A H 1.5497 0.5966 0.2568 0.029 Uiso 1 1 calc R . .
C24 C 1.5303(3) 0.4946(2) 0.3379(2) 0.0227(5) Uani 1 1 d . . .
C25 C 1.4206(3) 0.4064(3) 0.3584(2) 0.0256(6) Uani 1 1 d . . .
H25A H 1.4567 0.3765 0.4037 0.031 Uiso 1 1 calc R . .
C26 C 1.2580(3) 0.3616(2) 0.3130(2) 0.0243(6) Uani 1 1 d . . .
H26A H 1.1833 0.3026 0.3284 0.029 Uiso 1 1 calc R . .
C27 C 1.7072(3) 0.5434(3) 0.3861(3) 0.0306(6) Uani 1 1 d . . .
H27A H 1.7739 0.5281 0.3290 0.046 Uiso 1 1 calc R . .
H27B H 1.7248 0.5052 0.4317 0.046 Uiso 1 1 calc R . .
H27C H 1.7373 0.6283 0.4286 0.046 Uiso 1 1 calc R . .
C28 C 0.1088(3) 0.3786(3) 0.9088(2) 0.0275(6) Uani 1 1 d . . .
H28A H 0.0499 0.4070 0.8686 0.033 Uiso 1 1 calc R . .
H28B H 0.0541 0.3782 0.9710 0.033 Uiso 1 1 calc R . .

loop_
_atom_site_aniso_label
_atom_site_aniso_U_11
_atom_site_aniso_U_22
_atom_site_aniso_U_33
_atom_site_aniso_U_23
_atom_site_aniso_U_13
_atom_site_aniso_U_12
Pd1 0.01720(11) 0.01696(12) 0.01469(11) 0.00654(9) 0.00199(7) 0.00577(8)
Cl1 0.0390(4) 0.0273(4) 0.0307(4) 0.0097(3) -0.0008(3) 0.0145(3)
Cl2 0.0308(3) 0.0338(4) 0.0342(4) 0.0145(3) 0.0024(3) 0.0024(3)
S1 0.0197(3) 0.0228(3) 0.0177(3) 0.0101(3) 0.0020(2) 0.0071(2)
N1 0.0199(10) 0.0201(12) 0.0155(10) 0.0058(9) 0.0052(8) 0.0082(8)
N2 0.0205(10) 0.0217(12) 0.0168(10) 0.0078(9) 0.0049(8) 0.0090(9)
N3 0.0220(11) 0.0217(13) 0.0192(12) 0.0063(11) 0.0045(9) 0.0064(9)
O1 0.0289(10) 0.0369(12) 0.0372(11) 0.0252(10) 0.0048(8) 0.0135(9)
O2 0.0254(9) 0.0280(11) 0.0161(9) 0.0035(8) 0.0025(7) 0.0080(8)
C1 0.0274(12) 0.0178(13) 0.0158(12) 0.0048(11) 0.0056(10) 0.0097(10)
C2 0.0309(13) 0.0229(15) 0.0191(12) 0.0086(11) 0.0072(10) 0.0152(11)
C3 0.0252(12) 0.0309(16) 0.0181(12) 0.0084(12) 0.0045(10) 0.0167(11)
C4 0.0210(12) 0.0240(14) 0.0195(12) 0.0086(11) 0.0054(10) 0.0097(10)
C5 0.0216(11) 0.0188(13) 0.0138(11) 0.0054(10) 0.0073(9) 0.0087(10)
C6 0.0201(11) 0.0223(14) 0.0125(11) 0.0056(10) 0.0054(9) 0.0101(10)
C7 0.0180(11) 0.0243(14) 0.0194(12) 0.0082(11) 0.0040(9) 0.0063(10)
C8 0.0248(12) 0.0205(14) 0.0230(13) 0.0081(11) 0.0065(10) 0.0052(10)
C9 0.0279(13) 0.0242(15) 0.0277(14) 0.0142(12) 0.0047(11) 0.0100(11)
C10 0.0236(12) 0.0208(14) 0.0242(13) 0.0115(12) 0.0004(10) 0.0063(10)
C11 0.0171(11) 0.0154(13) 0.0200(12) 0.0070(11) 0.0023(9) 0.0024(9)
C12 0.0244(12) 0.0210(14) 0.0220(13) 0.0076(11) 0.0034(10) 0.0060(10)
C13 0.0230(12) 0.0186(14) 0.0359(16) 0.0087(12) 0.0083(11) 0.0104(11)
C14 0.0217(12) 0.0256(15) 0.0358(16) 0.0144(13) 0.0000(11) 0.0086(11)
C15 0.0238(12) 0.0249(15) 0.0242(13) 0.0119(12) 0.0005(10) 0.0053(11)
C16 0.0175(11) 0.0157(13) 0.0219(13) 0.0097(11) 0.0029(9) 0.0032(9)
C17 0.0198(12) 0.0232(14) 0.0191(13) 0.0087(11) 0.0037(10) 0.0058(10)
C18 0.0302(14) 0.0355(17) 0.0205(13) 0.0127(13) 0.0059(11) 0.0137(12)
C19 0.0235(13) 0.0360(18) 0.0292(15) 0.0109(13) 0.0066(11) 0.0056(12)
C19A 0.0235(13) 0.0360(18) 0.0292(15) 0.0109(13) 0.0066(11) 0.0056(12)
F1 0.0390(18) 0.0295(19) 0.0383(19) 0.0137(15) 0.0085(14) 0.0102(14)
C20 0.0348(14) 0.0283(16) 0.0235(14) 0.0126(13) 0.0100(11) 0.0155(12)
F1A 0.030(2) 0.050(3) 0.035(2) 0.013(2) 0.0101(16) 0.0135(18)
C20A 0.0348(14) 0.0283(16) 0.0235(14) 0.0126(13) 0.0100(11) 0.0155(12)
C21 0.0203(12) 0.0191(13) 0.0183(12) 0.0068(11) 0.0036(9) 0.0073(10)
C22 0.0289(13) 0.0173(13) 0.0212(12) 0.0090(11) 0.0065(10) 0.0087(10)
C23 0.0285(13) 0.0170(14) 0.0268(14) 0.0081(12) 0.0082(11) 0.0072(11)
C24 0.0231(12) 0.0162(13) 0.0245(13) 0.0042(11) 0.0038(10) 0.0063(10)
C25 0.0275(13) 0.0234(14) 0.0261(14) 0.0121(12) 0.0002(11) 0.0061(11)
C26 0.0250(13) 0.0220(14) 0.0271(14) 0.0134(12) 0.0016(11) 0.0051(11)
C27 0.0230(13) 0.0275(16) 0.0389(17) 0.0123(14) 0.0024(12) 0.0072(11)
C28 0.0301(14) 0.0264(15) 0.0282(14) 0.0131(13) 0.0040(11) 0.0098(12)

loop_
_atom_type_symbol
_atom_type_description
_atom_type_scat_dispersion_real
_atom_type_scat_dispersion_imag
_atom_type_scat_source
C C 0.0181 0.0091 'International Tables Vol C Tables 4.2.6.8 and 6.1.1.4'
H H 0.0000 0.0000 'International Tables Vol C Tables 4.2.6.8 and 6.1.1.4'
N N 0.0311 0.0180 'International Tables Vol C Tables 4.2.6.8 and 6.1.1.4'
O O 0.0492 0.0322 'International Tables Vol C Tables 4.2.6.8 and 6.1.1.4'
F F 0.0727 0.0534 'International Tables Vol C Tables 4.2.6.8 and 6.1.1.4'
S S 0.3331 0.5567 'International Tables Vol C Tables 4.2.6.8 and 6.1.1.4'
Cl Cl 0.3639 0.7018 'International Tables Vol C Tables 4.2.6.8 and 6.1.1.4'
Pd Pd 0.1215 3.9337 'International Tables Vol C Tables 4.2.6.8 and 6.1.1.4'

loop_
_geom_angle_atom_site_label_1
_geom_angle_atom_site_label_2
_geom_angle_atom_site_label_3
_geom_angle
C11 Pd1 N3 89.87(10)
C11 Pd1 N2 94.39(9)
N3 Pd1 N2 174.49(8)
C11 Pd1 N1 173.60(9)
N3 Pd1 N1 96.49(9)
N2 Pd1 N1 79.22(8)
O2 S1 O1 114.56(12)
O2 S1 N3 108.50(13)
O1 S1 N3 113.08(13)
O2 S1 C21 107.88(12)
O1 S1 C21 104.61(12)
N3 S1 C21 107.82(12)
C1 N1 C5 119.1(2)
C1 N1 Pd1 127.11(18)
C5 N1 Pd1 113.73(17)
C10 N2 C6 118.9(2)
C10 N2 Pd1 125.90(17)
C6 N2 Pd1 115.19(17)
S1 N3 Pd1 125.45(16)
N1 C1 C2 122.3(2)
C1 C2 C3 119.0(2)
C2 C3 C4 119.2(2)
C3 C4 C5 118.9(2)
N1 C5 C4 121.6(2)
N1 C5 C6 115.4(2)
C4 C5 C6 123.1(2)
N2 C6 C7 120.6(2)
N2 C6 C5 116.4(2)
C7 C6 C5 123.0(2)
C8 C7 C6 119.6(2)
C7 C8 C9 119.4(2)
C10 C9 C8 118.6(3)
N2 C10 C9 122.9(2)
C12 C11 C16 119.4(2)
C12 C11 Pd1 113.25(19)
C16 C11 Pd1 127.36(19)
C13 C12 C11 121.9(3)
C14 C13 C12 119.3(3)
C13 C14 C15 119.4(2)
C14 C15 C16 122.6(3)
C15 C16 C11 117.4(2)
C15 C16 C17 119.2(2)
C11 C16 C17 123.4(2)
C20 C17 C19 108.0(2)
C20 C17 C16 112.3(2)
C19 C17 C16 109.3(2)
C20 C17 C18 107.5(2)
C19 C17 C18 106.9(2)
C16 C17 C18 112.5(2)
F1 C20 C17 114.0(3)
C26 C21 C22 120.1(2)
C26 C21 S1 120.6(2)
C22 C21 S1 119.25(19)
C23 C22 C21 119.5(2)
C24 C23 C22 121.4(2)
C23 C24 C25 118.9(2)
C23 C24 C27 120.1(2)
C25 C24 C27 121.1(2)
C24 C25 C26 120.5(2)
C21 C26 C25 119.6(2)
Cl2 C28 Cl1 110.88(16)

loop_
_geom_bond_atom_site_label_1
_geom_bond_atom_site_label_2
_geom_bond_distance
Pd1 C11 1.998(2)
Pd1 N3 2.049(2)
Pd1 N2 2.051(2)
Pd1 N1 2.129(2)
Cl1 C28 1.771(3)
Cl2 C28 1.768(3)
S1 O2 1.448(2)
S1 O1 1.454(2)
S1 N3 1.564(2)
S1 C21 1.783(3)
N1 C1 1.339(3)
N1 C5 1.351(3)
N2 C10 1.342(3)
N2 C6 1.365(3)
C1 C2 1.383(4)
C2 C3 1.385(4)
C3 C4 1.388(4)
C4 C5 1.392(4)
C5 C6 1.479(4)
C6 C7 1.395(4)
C7 C8 1.382(4)
C8 C9 1.384(4)
C9 C10 1.380(4)
C11 C12 1.396(4)
C11 C16 1.418(4)
C12 C13 1.393(4)
C13 C14 1.382(4)
C14 C15 1.393(4)
C15 C16 1.403(4)
C16 C17 1.541(4)
C17 C20 1.518(4)
C17 C19 1.532(4)
C17 C18 1.543(4)
F1 C20 1.373(4)
C21 C26 1.391(4)
C21 C22 1.393(4)
C22 C23 1.386(4)
C23 C24 1.386(4)
C24 C25 1.394(4)
C24 C27 1.515(4)
C25 C26 1.397(4)

loop_
_geom_hbond_atom_site_label_D
_geom_hbond_atom_site_label_H
_geom_hbond_atom_site_label_A
_geom_hbond_distance_DH
_geom_hbond_distance_HA
_geom_hbond_distance_DA
_geom_hbond_angle_DHA
N3 H3A F1 0.78(4) 2.58(4) 3.204(4) 138(4)
